data_7702382
loop_
_publ_author_name
'Pleus, Rainer J.'
'Waden, Harald'
'Saak, Wolfgang'
'Haase, Detlev'
'Pohl, Siegfried'

_publ_section_title
;
 Preparation of the first sulfur-containing cobalt and nickel complexes
 stabilised by the macrocyclic cyclam ligand; observation of S--H bond
 activation
;
_journal_issue 15
_journal_name_full 'Journal of the Chemical Society, Dalton Transactions'
_journal_page_first 2601
_journal_paper_doi 10.1039/a902015b
_journal_year 1999
_chemical_formula_sum 'C23 H57 Cl2 Co2 N9 O9 S2'
_chemical_formula_weight 428.33
_space_group_IT_number 14
_space_group_name_Hall '-P 2yn'
_space_group_name_H-M_alt 'P 1 21/n 1'
_symmetry_cell_setting monoclinic
_symmetry_space_group_name_H-M 'P 1 21/n 1'
_atom_sites_solution_hydrogens geom
_atom_sites_solution_primary direct
_atom_sites_solution_secondary difmap
_audit_creation_method SHELXL
_cell_angle_alpha 90.00
_cell_angle_beta 110.720(10)
_cell_angle_gamma 90.00
_cell_formula_units_Z 4
_cell_length_a 15.410(2)
_cell_length_b 15.1480(10)
_cell_length_c 17.3240(10)
_cell_measurement_reflns_used 50
_cell_measurement_temperature 293(2)
_cell_measurement_theta_max 17.5
_cell_measurement_theta_min 14.0
_cell_volume 3782.4(6)
_computing_cell_refinement 'STADI4 (STOE, 1996)'
_computing_data_collection 'STADI4 (STOE, 1996)'
_computing_data_reduction 'X-RED  (STOE, 1996)'
_computing_molecular_graphics 'SHELXTL-PC (Siemens, 1990)'
_computing_publication_material 'SHELXL-93 (Sheldrick, 1993)'
_computing_structure_refinement 'SHELXL-93 (Sheldrick, 1993)'
_computing_structure_solution 'SHELXTL-PC (Siemens, 1990)'
_diffrn_ambient_temperature 293(2)
_diffrn_measurement_device 'Siemens STOE AED2 4-circle-diffractometer'
_diffrn_measurement_method
; Scan width (omega) = 1.55 - 1.70, scan ratio 2theta:omega = 1.00 
  I(Net) and sigma(I) calculated according to Blessing (1987) 
;
_diffrn_radiation_monochromator graphite
_diffrn_radiation_source 'fine-focus sealed tube'
_diffrn_radiation_type MoK\a
_diffrn_radiation_wavelength 0.71073
_diffrn_reflns_av_R_equivalents 0.0000
_diffrn_reflns_av_sigmaI/netI 0.0378
_diffrn_reflns_limit_h_max 16
_diffrn_reflns_limit_h_min -17
_diffrn_reflns_limit_k_max 17
_diffrn_reflns_limit_k_min 0
_diffrn_reflns_limit_l_max 19
_diffrn_reflns_limit_l_min 0
_diffrn_reflns_number 5925
_diffrn_reflns_theta_max 24.00
_diffrn_reflns_theta_min 1.52
_diffrn_standards_decay_% 6.7
_diffrn_standards_interval_time 45
_diffrn_standards_number 3
_exptl_absorpt_coefficient_mu 1.185
_exptl_absorpt_correction_T_max 0.6718
_exptl_absorpt_correction_T_min 0.4946
_exptl_absorpt_correction_type empirical
_exptl_crystal_density_diffrn 1.504
_exptl_crystal_description quader
_exptl_crystal_F_000 1800
_exptl_crystal_size_max 0.570
_exptl_crystal_size_mid 0.42
_exptl_crystal_size_min 0.210
_refine_diff_density_max 0.660
_refine_diff_density_min -0.482
_refine_diff_density_rms 0.087
_refine_ls_extinction_method none
_refine_ls_goodness_of_fit_all 1.224
_refine_ls_goodness_of_fit_obs 1.160
_refine_ls_matrix_type full
_refine_ls_number_parameters 427
_refine_ls_number_reflns 5870
_refine_ls_number_restraints 0
_refine_ls_restrained_S_all 1.282
_refine_ls_restrained_S_obs 1.160
_refine_ls_R_factor_all 0.1093
_refine_ls_R_factor_obs 0.0635
_refine_ls_shift/esd_max 0.000
_refine_ls_shift/esd_mean 0.000
_refine_ls_structure_factor_coef Fsqd
_refine_ls_weighting_details 'w=1/[\s^2^(Fo^2^)+(0.0474P)^2^+11.3629P] where P=(Fo^2^+2Fc^2^)/3'
_refine_ls_weighting_scheme calc
_refine_ls_wR_factor_all 0.1774
_refine_ls_wR_factor_obs 0.1296
_reflns_number_observed 3978
_reflns_number_total 5925
_reflns_observed_criterion >2sigma(I)
_cod_data_source_file 902015b.txt
_cod_data_source_block compound_1
_cod_depositor_comments
;
The following automatic conversions were performed:

data item '_refine_ls_weighting_scheme' value 'calc
w=1/[\s^2^(Fo^2^)+(0.0474P)^2^+11.3629P] where P=(Fo^2^+2Fc^2^)/3'
was changed to 'calc'. A new data item '_refine_ls_weighting_details'
was created with the value set to
'w=1/[\s^2^(Fo^2^)+(0.0474P)^2^+11.3629P] where P=(Fo^2^+2Fc^2^)/3'.

Automatic conversion script
Id: cif_fix_values 6909 2019-04-08 15:41:33Z antanas 
;
_cod_original_sg_symbol_H-M P2(1)/n
_cod_database_code 7702382

loop_
_symmetry_equiv_pos_as_xyz
'x, y, z'
'-x+1/2, y+1/2, -z+1/2'
'-x, -y, -z'
'x-1/2, -y-1/2, z-1/2'

loop_
_atom_site_aniso_label
_atom_site_aniso_U_11
_atom_site_aniso_U_22
_atom_site_aniso_U_33
_atom_site_aniso_U_23
_atom_site_aniso_U_13
_atom_site_aniso_U_12
Co1 0.0363(5) 0.0388(5) 0.0344(4) 0.0025(4) 0.0096(4) 0.0081(4)
Co2 0.0449(7) 0.0336(7) 0.0343(7) 0.0006(5) 0.0164(6) 0.0063(6)
Co3 0.0320(6) 0.0342(7) 0.0284(7) -0.0015(5) 0.0095(5) 0.0008(5)
S1 0.0409(9) 0.0401(10) 0.0486(11) 0.0011(8) 0.0161(8) 0.0139(8)
S2 0.0455(10) 0.0404(10) 0.0555(12) 0.0035(8) 0.0216(9) 0.0148(8)
N1 0.050(4) 0.048(3) 0.055(4) 0.015(3) 0.025(3) 0.015(3)
N2 0.048(4) 0.044(3) 0.046(4) -0.003(3) 0.009(3) 0.015(3)
N3 0.046(3) 0.040(3) 0.063(4) 0.010(3) 0.024(3) 0.011(3)
N4 0.046(3) 0.048(3) 0.047(4) -0.003(3) 0.005(3) 0.016(3)
C1 0.051(5) 0.063(5) 0.099(7) 0.023(5) 0.039(5) 0.011(4)
C2 0.048(5) 0.055(5) 0.103(7) 0.002(5) 0.018(5) -0.002(4)
C3 0.046(5) 0.060(5) 0.073(6) -0.012(4) -0.002(4) 0.010(4)
C4 0.081(6) 0.079(6) 0.034(4) 0.003(4) 0.012(4) 0.031(5)
C5 0.084(6) 0.069(6) 0.046(5) 0.020(4) 0.035(4) 0.029(5)
C6 0.059(5) 0.050(5) 0.105(7) 0.022(5) 0.042(5) 0.015(4)
C7 0.054(5) 0.051(5) 0.127(9) -0.003(6) 0.018(5) -0.006(4)
C8 0.047(5) 0.067(6) 0.074(6) -0.009(5) -0.004(4) 0.004(4)
C9 0.069(5) 0.072(5) 0.034(4) 0.001(4) 0.010(4) 0.024(4)
C10 0.072(6) 0.073(6) 0.056(5) 0.019(4) 0.033(4) 0.029(5)
N5 0.063(4) 0.051(4) 0.052(4) 0.011(3) 0.035(3) 0.017(3)
N6 0.047(3) 0.051(4) 0.053(4) -0.011(3) 0.015(3) 0.006(3)
C11 0.095(7) 0.051(5) 0.092(7) 0.024(5) 0.066(6) 0.021(5)
C12 0.088(7) 0.046(5) 0.131(9) -0.005(5) 0.064(7) -0.012(5)
C13 0.056(5) 0.057(5) 0.099(7) -0.027(5) 0.028(5) -0.008(4)
C14 0.064(5) 0.080(6) 0.052(5) -0.017(4) 0.014(4) 0.016(5)
C15 0.069(5) 0.088(7) 0.035(4) 0.013(4) 0.020(4) 0.029(5)
N7 0.038(3) 0.042(3) 0.044(3) 0.001(3) 0.017(3) 0.005(3)
N8 0.036(3) 0.041(3) 0.036(3) -0.002(2) 0.011(2) 0.004(2)
C16 0.050(4) 0.043(4) 0.060(5) -0.003(4) 0.022(4) -0.008(3)
C17 0.046(4) 0.053(5) 0.055(5) -0.012(4) 0.004(4) -0.013(4)
C18 0.057(4) 0.054(5) 0.041(4) -0.015(4) 0.009(3) -0.002(4)
C19 0.047(4) 0.068(5) 0.031(4) 0.002(3) 0.013(3) 0.006(4)
C20 0.044(4) 0.054(4) 0.046(4) 0.017(3) 0.019(3) 0.011(3)
O1 0.070(5) 0.132(7) 0.111(6) -0.013(5) 0.020(4) 0.014(4)
N9 0.107(7) 0.057(5) 0.135(8) 0.002(5) 0.063(6) -0.003(5)
C21 0.106(9) 0.068(7) 0.100(8) 0.010(6) 0.046(7) 0.005(6)
C22 0.192(16) 0.112(11) 0.314(24) 0.097(14) 0.133(16) 0.030(11)
C23 0.129(12) 0.190(17) 0.191(16) -0.061(14) 0.050(11) -0.054(12)
Cl1 0.0497(11) 0.0582(12) 0.0731(14) -0.0037(10) 0.0245(9) -0.0021(9)
Cl2 0.0700(14) 0.0675(14) 0.088(2) 0.0031(13) 0.0102(12) -0.0177(12)

loop_
_atom_site_label
_atom_site_type_symbol
_atom_site_fract_x
_atom_site_fract_y
_atom_site_fract_z
_atom_site_U_iso_or_equiv
_atom_site_thermal_displace_type
_atom_site_occupancy
_atom_site_calc_flag
_atom_site_refinement_flags
_atom_site_disorder_group
Co1 Co 0.25310(6) 0.25466(6) 0.00014(5) 0.0373(2) Uani 1 d . .
Co2 Co 0.0000 0.5000 0.0000 0.0370(3) Uani 1 d S .
Co3 Co 0.5000 0.0000 0.0000 0.0318(3) Uani 1 d S .
S1 S 0.37944(12) 0.12658(12) 0.00727(11) 0.0431(4) Uani 1 d . .
H1S H 0.3307(76) 0.0755(75) 0.0044(68) 0.159(45) Uiso 1 d . .
S2 S 0.12383(12) 0.37721(12) -0.01044(11) 0.0461(5) Uani 1 d . .
H2S H 0.1736(72) 0.4320(71) -0.0009(64) 0.146(41) Uiso 1 d . .
N1 N 0.2999(4) 0.3330(4) -0.0689(4) 0.0491(15) Uani 1 d . .
H1 H 0.2669(4) 0.3840(4) -0.0749(4) 0.059 Uiso 1 calc R .
N2 N 0.3307(4) 0.3110(4) 0.1056(3) 0.0480(15) Uani 1 d . .
H2 H 0.3002(4) 0.3611(4) 0.1101(3) 0.058 Uiso 1 calc R .
N3 N 0.2075(4) 0.1761(4) 0.0692(4) 0.0484(15) Uani 1 d . .
H3 H 0.2420(4) 0.1260(4) 0.0765(4) 0.058 Uiso 1 calc R .
N4 N 0.1767(4) 0.1984(4) -0.1062(3) 0.050(2) Uani 1 d . .
H4 H 0.2095(4) 0.1502(4) -0.1113(3) 0.060 Uiso 1 calc R .
C1 C 0.3977(5) 0.3597(6) -0.0375(6) 0.068(2) Uani 1 d . .
H1A H 0.4084(5) 0.4018(6) -0.0754(6) 0.082 Uiso 1 calc R .
H1B H 0.4363(5) 0.3084(6) -0.0352(6) 0.082 Uiso 1 calc R .
C2 C 0.4256(5) 0.4006(5) 0.0469(6) 0.071(2) Uani 1 d . .
H2A H 0.4872(5) 0.4254(5) 0.0608(6) 0.085 Uiso 1 calc R .
H2B H 0.3835(5) 0.4489(5) 0.0448(6) 0.085 Uiso 1 calc R .
C3 C 0.4258(5) 0.3390(5) 0.1143(5) 0.066(2) Uani 1 d . .
H3A H 0.4625(5) 0.2873(5) 0.1132(5) 0.079 Uiso 1 calc R .
H3B H 0.4545(5) 0.3679(5) 0.1672(5) 0.079 Uiso 1 calc R .
C4 C 0.3295(6) 0.2528(6) 0.1741(4) 0.067(2) Uani 1 d . .
H4A H 0.3465(6) 0.2861(6) 0.2251(4) 0.080 Uiso 1 calc R .
H4B H 0.3736(6) 0.2050(6) 0.1815(4) 0.080 Uiso 1 calc R .
C5 C 0.2328(6) 0.2164(5) 0.1521(4) 0.063(2) Uani 1 d . .
H5A H 0.2310(6) 0.1724(5) 0.1922(4) 0.076 Uiso 1 calc R .
H5B H 0.1898(6) 0.2633(5) 0.1515(4) 0.076 Uiso 1 calc R .
C6 C 0.1102(5) 0.1468(5) 0.0369(6) 0.068(2) Uani 1 d . .
H6A H 0.0700(5) 0.1973(5) 0.0324(6) 0.082 Uiso 1 calc R .
H6B H 0.0997(5) 0.1053(5) 0.0752(6) 0.082 Uiso 1 calc R .
C7 C 0.0858(6) 0.1036(6) -0.0467(6) 0.081(3) Uani 1 d . .
H7A H 0.1307(6) 0.0574(6) -0.0430(6) 0.097 Uiso 1 calc R .
H7B H 0.0255(6) 0.0758(6) -0.0607(6) 0.097 Uiso 1 calc R .
C8 C 0.0834(5) 0.1651(6) -0.1150(5) 0.069(2) Uani 1 d . .
H8A H 0.0572(5) 0.1345(6) -0.1674(5) 0.083 Uiso 1 calc R .
H8B H 0.0434(5) 0.2147(6) -0.1156(5) 0.083 Uiso 1 calc R .
C9 C 0.1764(5) 0.2590(5) -0.1738(4) 0.060(2) Uani 1 d . .
H9A H 0.1583(5) 0.2274(5) -0.2258(4) 0.072 Uiso 1 calc R .
H9B H 0.1329(5) 0.3069(5) -0.1792(4) 0.072 Uiso 1 calc R .
C10 C 0.2717(6) 0.2940(6) -0.1520(5) 0.064(2) Uani 1 d . .
H10A H 0.3139(6) 0.2467(6) -0.1527(5) 0.077 Uiso 1 calc R .
H10B H 0.2736(6) 0.3384(6) -0.1917(5) 0.077 Uiso 1 calc R .
N5 N 0.0185(4) 0.5583(4) -0.0956(3) 0.052(2) Uani 1 d . .
H5 H 0.0634(4) 0.5266(4) -0.1058(3) 0.062 Uiso 1 calc R .
N6 N 0.1052(4) 0.5620(4) 0.0833(4) 0.051(2) Uani 1 d . .
H6 H 0.1570(4) 0.5318(4) 0.0854(4) 0.062 Uiso 1 calc R .
C11 C 0.0493(6) 0.6502(5) -0.0889(6) 0.071(3) Uani 1 d . .
H11A H -0.0002(6) 0.6880(5) -0.0857(6) 0.085 Uiso 1 calc R .
H11B H 0.0617(6) 0.6663(5) -0.1382(6) 0.085 Uiso 1 calc R .
C12 C 0.1354(7) 0.6661(6) -0.0141(7) 0.082(3) Uani 1 d . .
H12A H 0.1832(7) 0.6254(6) -0.0161(7) 0.098 Uiso 1 calc R .
H12B H 0.1574(7) 0.7255(6) -0.0173(7) 0.098 Uiso 1 calc R .
C13 C 0.1227(6) 0.6554(5) 0.0668(6) 0.071(2) Uani 1 d . .
H13A H 0.1779(6) 0.6763(5) 0.1105(6) 0.085 Uiso 1 calc R .
H13B H 0.0709(6) 0.6916(5) 0.0672(6) 0.085 Uiso 1 calc R .
C14 C 0.0965(6) 0.5494(6) 0.1642(5) 0.067(2) Uani 1 d . .
H14A H 0.0504(6) 0.5894(6) 0.1706(5) 0.080 Uiso 1 calc R .
H14B H 0.1554(6) 0.5611(6) 0.2079(5) 0.080 Uiso 1 calc R .
C15 C 0.0681(5) 0.4565(6) 0.1683(4) 0.064(2) Uani 1 d . .
H15A H 0.0566(5) 0.4463(6) 0.2192(4) 0.076 Uiso 1 calc R .
H15B H 0.1165(5) 0.4165(6) 0.1666(4) 0.076 Uiso 1 calc R .
N7 N 0.5748(3) 0.0867(3) -0.0363(3) 0.0408(13) Uani 1 d . .
H7 H 0.6245(3) 0.0558(3) -0.0385(3) 0.049 Uiso 1 calc R .
N8 N 0.5770(3) 0.0115(3) 0.1185(3) 0.0386(13) Uani 1 d . .
H8 H 0.6267(3) -0.0245(3) 0.1266(3) 0.046 Uiso 1 calc R .
C16 C 0.6142(5) 0.1641(5) 0.0158(4) 0.050(2) Uani 1 d . .
H16A H 0.5642(5) 0.2026(5) 0.0164(4) 0.060 Uiso 1 calc R .
H16B H 0.6527(5) 0.1968(5) -0.0081(4) 0.060 Uiso 1 calc R .
C17 C 0.6718(5) 0.1388(5) 0.1036(4) 0.055(2) Uani 1 d . .
H17A H 0.7190(5) 0.0969(5) 0.1024(4) 0.066 Uiso 1 calc R .
H17B H 0.7033(5) 0.1910(5) 0.1326(4) 0.066 Uiso 1 calc R .
C18 C 0.6161(5) 0.0986(5) 0.1512(4) 0.053(2) Uani 1 d . .
H18A H 0.6556(5) 0.0922(5) 0.2086(4) 0.064 Uiso 1 calc R .
H18B H 0.5659(5) 0.1383(5) 0.1490(4) 0.064 Uiso 1 calc R .
C19 C 0.5245(5) -0.0278(5) 0.1666(4) 0.049(2) Uani 1 d . .
H19A H 0.4777(5) 0.0132(5) 0.1702(4) 0.058 Uiso 1 calc R .
H19B H 0.5659(5) -0.0415(5) 0.2221(4) 0.058 Uiso 1 calc R .
C20 C 0.4796(5) -0.1103(5) 0.1229(4) 0.047(2) Uani 1 d . .
H20A H 0.5264(5) -0.1538(5) 0.1248(4) 0.057 Uiso 1 calc R .
H20B H 0.4391(5) -0.1352(5) 0.1493(4) 0.057 Uiso 1 calc R .
O1 O 0.3069(5) 0.5111(5) 0.1548(5) 0.107(2) Uani 1 d . .
N9 N 0.4368(7) 0.5919(5) 0.2189(6) 0.094(3) Uani 1 d . .
C21 C 0.3765(8) 0.5269(7) 0.2129(7) 0.089(3) Uani 1 d . .
H21 H 0.3894(8) 0.4897(7) 0.2583(7) 0.106 Uiso 1 calc R .
C22 C 0.4183(11) 0.6499(9) 0.1510(12) 0.194(8) Uani 1 d . .
H22A H 0.4665(11) 0.6935(9) 0.1630(12) 0.291 Uiso 1 calc R .
H22B H 0.3598(11) 0.6787(9) 0.1409(12) 0.291 Uiso 1 calc R .
H22C H 0.4160(11) 0.6170(9) 0.1030(12) 0.291 Uiso 1 calc R .
C23 C 0.5194(10) 0.6018(11) 0.2905(10) 0.172(7) Uani 1 d . .
H23A H 0.5538(10) 0.6521(11) 0.2834(10) 0.258 Uiso 1 calc R .
H23B H 0.5569(10) 0.5497(11) 0.2975(10) 0.258 Uiso 1 calc R .
H23C H 0.5028(10) 0.6102(11) 0.3384(10) 0.258 Uiso 1 calc R .
Cl1 Cl 0.78005(13) 0.09457(13) -0.11760(13) 0.0596(5) Uani 1 d . .
O2A O 0.7214(9) 0.0195(9) -0.1211(8) 0.073(4) Uiso 0.50 d P 1
O3A O 0.8364(14) 0.1124(13) -0.0321(12) 0.139(7) Uiso 0.50 d P 1
O4A O 0.7249(9) 0.1586(9) -0.1787(9) 0.079(4) Uiso 0.50 d P 1
O5A O 0.8496(15) 0.0678(15) -0.1445(13) 0.147(8) Uiso 0.50 d P 1
O2B O 0.7399(10) 0.0111(9) -0.1498(9) 0.080(4) Uiso 0.50 d P 2
O3B O 0.7821(10) 0.1065(9) -0.0350(8) 0.087(4) Uiso 0.50 d P 2
O4B O 0.7210(9) 0.1684(9) -0.1438(9) 0.075(4) Uiso 0.50 d P 2
O5B O 0.8642(11) 0.1118(11) -0.1264(10) 0.098(5) Uiso 0.50 d P 2
Cl2 Cl 0.7298(2) 0.4178(2) 0.1762(2) 0.0799(7) Uani 1 d . .
O6A O 0.7985(8) 0.3409(8) 0.1994(8) 0.066(3) Uiso 0.50 d P 1
O7A O 0.7854(10) 0.4778(10) 0.1423(9) 0.060(4) Uiso 0.50 d P 1
O8A O 0.6535(10) 0.3653(10) 0.1353(10) 0.094(5) Uiso 0.50 d P 1
O9A O 0.7283(10) 0.4427(9) 0.2568(9) 0.092(4) Uiso 0.50 d P 1
O6B O 0.7872(14) 0.3669(14) 0.2370(13) 0.147(7) Uiso 0.50 d P 2
O7B O 0.7638(14) 0.4880(15) 0.1496(13) 0.106(8) Uiso 0.50 d P 2
O8B O 0.6646(11) 0.3835(11) 0.0983(11) 0.109(5) Uiso 0.50 d P 2
O9B O 0.6679(13) 0.4675(12) 0.2048(11) 0.127(6) Uiso 0.50 d P 2

loop_
_atom_type_symbol
_atom_type_description
_atom_type_scat_dispersion_real
_atom_type_scat_dispersion_imag
_atom_type_scat_source
C C 0.0033 0.0016 'International Tables Vol C Tables 4.2.6.8 and 6.1.1.4'
H H 0.0000 0.0000 'International Tables Vol C Tables 4.2.6.8 and 6.1.1.4'
N N 0.0061 0.0033 'International Tables Vol C Tables 4.2.6.8 and 6.1.1.4'
O O 0.0106 0.0060 'International Tables Vol C Tables 4.2.6.8 and 6.1.1.4'
S S 0.1246 0.1234 'International Tables Vol C Tables 4.2.6.8 and 6.1.1.4'
Cl Cl 0.1484 0.1585 'International Tables Vol C Tables 4.2.6.8 and 6.1.1.4'
Co Co 0.3494 0.9721 'International Tables Vol C Tables 4.2.6.8 and 6.1.1.4'

loop_
_geom_angle_atom_site_label_1
_geom_angle_atom_site_label_2
_geom_angle_atom_site_label_3
_geom_angle
_geom_angle_site_symmetry_1
_geom_angle_site_symmetry_3
N3 Co1 N2 86.0(2) . .
N3 Co1 N1 179.5(2) . .
N2 Co1 N1 93.9(2) . .
N3 Co1 N4 94.7(3) . .
N2 Co1 N4 179.2(3) . .
N1 Co1 N4 85.4(2) . .
N3 Co1 S2 92.5(2) . .
N2 Co1 S2 87.5(2) . .
N1 Co1 S2 88.0(2) . .
N4 Co1 S2 92.9(2) . .
N3 Co1 S1 86.9(2) . .
N2 Co1 S1 94.4(2) . .
N1 Co1 S1 92.7(2) . .
N4 Co1 S1 85.2(2) . .
S2 Co1 S1 177.96(7) . .
N6 Co2 N6 180.0 3_565 .
N6 Co2 N5 94.3(3) 3_565 3_565
N6 Co2 N5 85.7(3) . 3_565
N6 Co2 N5 85.7(3) 3_565 .
N6 Co2 N5 94.3(3) . .
N5 Co2 N5 180.0 3_565 .
N6 Co2 S2 92.3(2) 3_565 .
N6 Co2 S2 87.7(2) . .
N5 Co2 S2 93.6(2) 3_565 .
N5 Co2 S2 86.4(2) . .
N6 Co2 S2 87.7(2) 3_565 3_565
N6 Co2 S2 92.3(2) . 3_565
N5 Co2 S2 86.4(2) 3_565 3_565
N5 Co2 S2 93.6(2) . 3_565
S2 Co2 S2 180.0 . 3_565
N8 Co3 N8 180.0 3_655 .
N8 Co3 N7 93.9(2) 3_655 3_655
N8 Co3 N7 86.1(2) . 3_655
N8 Co3 N7 86.1(2) 3_655 .
N8 Co3 N7 93.9(2) . .
N7 Co3 N7 180.0 3_655 .
N8 Co3 S1 93.4(2) 3_655 3_655
N8 Co3 S1 86.6(2) . 3_655
N7 Co3 S1 91.8(2) 3_655 3_655
N7 Co3 S1 88.2(2) . 3_655
N8 Co3 S1 86.6(2) 3_655 .
N8 Co3 S1 93.4(2) . .
N7 Co3 S1 88.2(2) 3_655 .
N7 Co3 S1 91.8(2) . .
S1 Co3 S1 180.0 3_655 .
H1S S1 Co3 88.2(59) . .
H1S S1 Co1 92.0(59) . .
Co3 S1 Co1 175.05(8) . .
H2S S2 Co1 92.9(54) . .
H2S S2 Co2 86.7(54) . .
Co1 S2 Co2 172.74(8) . .
C1 N1 C10 112.4(6) . .
C1 N1 Co1 119.0(5) . .
C10 N1 Co1 107.7(5) . .
C3 N2 C4 112.4(6) . .
C3 N2 Co1 117.9(5) . .
C4 N2 Co1 107.8(5) . .
C6 N3 C5 112.2(6) . .
C6 N3 Co1 118.8(5) . .
C5 N3 Co1 108.0(4) . .
C8 N4 C9 113.4(6) . .
C8 N4 Co1 118.4(5) . .
C9 N4 Co1 107.5(4) . .
N1 C1 C2 112.0(6) . .
C3 C2 C1 115.1(7) . .
N2 C3 C2 111.8(6) . .
N2 C4 C5 107.9(6) . .
N3 C5 C4 107.1(6) . .
N3 C6 C7 111.7(7) . .
C8 C7 C6 114.6(7) . .
N4 C8 C7 112.3(6) . .
C10 C9 N4 107.0(6) . .
N1 C10 C9 108.4(6) . .
C11 N5 C15 112.3(6) . 3_565
C11 N5 Co2 119.7(5) . .
C15 N5 Co2 106.7(4) 3_565 .
C14 N6 C13 113.1(6) . .
C14 N6 Co2 107.8(5) . .
C13 N6 Co2 117.9(5) . .
N5 C11 C12 112.4(7) . .
C13 C12 C11 114.9(7) . .
N6 C13 C12 112.1(7) . .
N6 C14 C15 107.4(6) . .
C14 C15 N5 107.1(6) . 3_565
C16 N7 C20 113.0(5) . 3_655
C16 N7 Co3 119.4(4) . .
C20 N7 Co3 107.3(4) 3_655 .
C19 N8 C18 112.0(5) . .
C19 N8 Co3 107.6(4) . .
C18 N8 Co3 119.3(4) . .
N7 C16 C17 112.4(6) . .
C18 C17 C16 113.9(6) . .
N8 C18 C17 112.5(6) . .
N8 C19 C20 107.4(5) . .
N7 C20 C19 107.7(5) 3_655 .
C21 N9 C22 117.7(11) . .
C21 N9 C23 121.7(11) . .
C22 N9 C23 120.6(12) . .
O1 C21 N9 126.9(11) . .
O5B Cl1 O4B 109.8(9) . .
O5B Cl1 O2B 114.6(9) . .
O4B Cl1 O2B 115.8(8) . .
O5B Cl1 O3B 113.3(9) . .
O4B Cl1 O3B 90.3(8) . .
O2B Cl1 O3B 110.8(8) . .
O5A Cl1 O2A 107.8(11) . .
O5A Cl1 O3A 98.3(12) . .
O2A Cl1 O3A 109.2(10) . .
O5A Cl1 O4A 105.9(11) . .
O2A Cl1 O4A 107.3(8) . .
O3A Cl1 O4A 126.7(10) . .
O7B Cl2 O6B 119.6(13) . .
O7B Cl2 O9B 95.2(11) . .
O6B Cl2 O9B 111.2(12) . .
O8A Cl2 O9A 109.9(9) . .
O7B Cl2 O8B 100.9(12) . .
O6B Cl2 O8B 124.2(11) . .
O9B Cl2 O8B 100.5(10) . .
O8A Cl2 O7A 130.1(9) . .
O9A Cl2 O7A 115.0(8) . .
O8A Cl2 O6A 94.6(8) . .
O9A Cl2 O6A 101.0(7) . .
O7A Cl2 O6A 97.2(7) . .

loop_
_geom_bond_atom_site_label_1
_geom_bond_atom_site_label_2
_geom_bond_distance
_geom_bond_site_symmetry_2
Co1 N3 1.985(5) .
Co1 N2 1.988(5) .
Co1 N1 1.991(5) .
Co1 N4 1.992(5) .
Co1 S2 2.681(2) .
Co1 S1 2.720(2) .
Co2 N6 1.984(5) 3_565
Co2 N6 1.984(6) .
Co2 N5 1.984(5) 3_565
Co2 N5 1.984(5) .
Co2 S2 2.716(2) .
Co2 S2 2.716(2) 3_565
Co3 N8 1.982(5) 3_655
Co3 N8 1.982(5) .
Co3 N7 1.990(5) 3_655
Co3 N7 1.990(5) .
Co3 S1 2.704(2) 3_655
Co3 S1 2.704(2) .
S1 H1S 1.07(11) .
S2 H2S 1.10(11) .
N1 C1 1.467(9) .
N1 C10 1.473(9) .
N2 C3 1.481(9) .
N2 C4 1.483(9) .
N3 C6 1.470(9) .
N3 C5 1.480(9) .
N4 C8 1.480(9) .
N4 C9 1.486(9) .
C1 C2 1.505(11) .
C2 C3 1.493(11) .
C4 C5 1.506(11) .
C6 C7 1.511(12) .
C7 C8 1.496(12) .
C9 C10 1.480(10) .
N5 C11 1.462(10) .
N5 C15 1.493(9) 3_565
N6 C14 1.467(9) .
N6 C13 1.487(10) .
C11 C12 1.510(12) .
C12 C13 1.491(12) .
C14 C15 1.483(11) .
C15 N5 1.493(9) 3_565
N7 C16 1.473(8) .
N7 C20 1.481(8) 3_655
N8 C19 1.477(8) .
N8 C18 1.477(8) .
C16 C17 1.515(9) .
C17 C18 1.514(10) .
C19 C20 1.498(10) .
C20 N7 1.481(8) 3_655
O1 C21 1.207(12) .
N9 C21 1.333(12) .
N9 C22 1.414(15) .
N9 C23 1.44(2) .
Cl1 O5A 1.37(2) .
Cl1 O5B 1.38(2) .
Cl1 O4B 1.412(14) .
Cl1 O2B 1.431(14) .
Cl1 O3B 1.431(14) .
Cl1 O2A 1.441(13) .
Cl1 O3A 1.45(2) .
Cl1 O4A 1.465(14) .
Cl2 O7B 1.34(2) .
Cl2 O6B 1.35(2) .
Cl2 O8A 1.388(15) .
Cl2 O9B 1.43(2) .
Cl2 O9A 1.454(14) .
Cl2 O8B 1.46(2) .
Cl2 O7A 1.50(2) .
Cl2 O6A 1.529(12) .
